data_7232238
loop_
_publ_author_name
'Zhang, Hang'
'Wang, Jia-Chen'
'Jiang, Wei'
'Zhao, Si-Si'

_publ_section_title
;
 Three resorcin[4]arene-based lanthanide-coordination polymers with
 multifunctional photoluminescence sensing properties
;
_journal_issue 7
_journal_name_full 'RSC Advances'
_journal_page_first 3647
_journal_paper_doi 10.1039/C8RA09777A
_journal_volume 9
_journal_year 2019
_chemical_formula_moiety 'C66 H94 N O33 Tb2'
_chemical_formula_sum 'C66 H94 N O33 Tb2'
_chemical_formula_weight 1747.26
_chemical_name_common Resorcin[4]arene-Tb
_chemical_name_systematic 1
_chemical_properties_physical Light-sensitive
_space_group_IT_number 2
_symmetry_cell_setting triclinic
_symmetry_space_group_name_Hall '-P 1'
_symmetry_space_group_name_H-M 'P -1'
_atom_sites_solution_hydrogens geom
_atom_sites_solution_primary direct
_atom_sites_solution_secondary difmap
_audit_creation_method SHELXL-97
_audit_update_record
;
2017-10-22 deposited with the CCDC.
2019-01-28 downloaded from the CCDC.
;
_cell_angle_alpha 97.698(5)
_cell_angle_beta 92.368(5)
_cell_angle_gamma 98.312(4)
_cell_formula_units_Z 2
_cell_length_a 11.6240(5)
_cell_length_b 14.8640(9)
_cell_length_c 22.1860(16)
_cell_measurement_reflns_used 4746
_cell_measurement_temperature 293(2)
_cell_measurement_theta_max 27.2620
_cell_measurement_theta_min 3.7030
_cell_volume 3751.6(4)
_computing_cell_refinement CrysAlis
_computing_data_collection 'CrysAlis (Oxford Diffraction, 2006)'
_computing_data_reduction CrysAlis
_computing_structure_refinement 'SHELXL-97 (Sheldrick, 2008)'
_computing_structure_solution 'SHELXS-97 (Sheldrick, 1997)'
_diffrn_ambient_temperature 293(2)
_diffrn_detector_area_resol_mean 10.0
_diffrn_measured_fraction_theta_full 0.972
_diffrn_measured_fraction_theta_max 0.820
_diffrn_measurement_device_type 'Oxford Diffraction Gemini R Ultra'
_diffrn_measurement_method '\w scan'
_diffrn_radiation_monochromator graphite
_diffrn_radiation_source 'fine-focus sealed tube'
_diffrn_radiation_type MoK\a
_diffrn_radiation_wavelength 0.71069
_diffrn_reflns_av_R_equivalents 0.0856
_diffrn_reflns_av_sigmaI/netI 0.1810
_diffrn_reflns_limit_h_max 15
_diffrn_reflns_limit_h_min -15
_diffrn_reflns_limit_k_max 19
_diffrn_reflns_limit_k_min -16
_diffrn_reflns_limit_l_max 24
_diffrn_reflns_limit_l_min -30
_diffrn_reflns_number 27889
_diffrn_reflns_theta_full 25.00
_diffrn_reflns_theta_max 29.33
_diffrn_reflns_theta_min 2.85
_exptl_absorpt_coefficient_mu 1.957
_exptl_absorpt_correction_T_max 0.8283
_exptl_absorpt_correction_T_min 0.6956
_exptl_absorpt_correction_type multi-scan
_exptl_absorpt_process_details
;
CrysAlis (Oxford Diffraction, 2006) 
;
_exptl_crystal_colour colourless
_exptl_crystal_density_diffrn 1.547
_exptl_crystal_density_method 'not measured'
_exptl_crystal_description block
_exptl_crystal_F_000 1782
_exptl_crystal_preparation Luminescent
_exptl_crystal_size_max 0.20
_exptl_crystal_size_mid 0.10
_exptl_crystal_size_min 0.10
_refine_diff_density_max 5.055
_refine_diff_density_min -1.999
_refine_diff_density_rms 0.267
_refine_ls_extinction_method none
_refine_ls_goodness_of_fit_ref 1.107
_refine_ls_hydrogen_treatment mixed
_refine_ls_matrix_type full
_refine_ls_number_parameters 914
_refine_ls_number_reflns 16870
_refine_ls_number_restraints 231
_refine_ls_restrained_S_all 1.102
_refine_ls_R_factor_all 0.2009
_refine_ls_R_factor_gt 0.1461
_refine_ls_shift/su_max 0.000
_refine_ls_shift/su_mean 0.000
_refine_ls_structure_factor_coef Fsqd
_refine_ls_weighting_details 'calc w=1/[\s^2^(Fo^2^)+(0.0252P)^2^+200.6389P] where P=(Fo^2^+2Fc^2^)/3'
_refine_ls_weighting_scheme calc
_refine_ls_wR_factor_gt 0.2933
_refine_ls_wR_factor_ref 0.3284
_reflns_number_gt 10588
_reflns_number_total 16870
_reflns_threshold_expression >2\s(I)
_cod_data_source_file c8ra09777a2.cif
_cod_data_source_block Compound-1
_cod_database_code 7232238

loop_
_symmetry_equiv_pos_as_xyz
'x, y, z'
'-x, -y, -z'

loop_
_atom_site_label
_atom_site_type_symbol
_atom_site_fract_x
_atom_site_fract_y
_atom_site_fract_z
_atom_site_U_iso_or_equiv
_atom_site_adp_type
_atom_site_occupancy
_atom_site_symmetry_multiplicity
_atom_site_calc_flag
_atom_site_refinement_flags
Tb1 Tb 0.19783(7) 1.15837(6) -0.02573(4) 0.0248(2) Uani 1 1 d .
Tb2 Tb 0.72862(7) 0.23353(6) -0.13632(4) 0.0287(2) Uani 1 1 d .
C1 C 0.6367(14) 0.8883(12) -0.2164(9) 0.028(4) Uani 1 1 d .
C2 C 0.6186(13) 0.9659(10) -0.1785(8) 0.021(3) Uani 1 1 d U
H2 H 0.6518 0.9797 -0.1389 0.026 Uiso 1 1 calc R
C3 C 0.5475(14) 1.0233(11) -0.2026(9) 0.026(4) Uani 1 1 d .
C4 C 0.4919(14) 1.0052(11) -0.2569(9) 0.027(4) Uani 1 1 d .
C5 C 0.5103(15) 0.9257(13) -0.2937(9) 0.031(4) Uani 1 1 d .
H5 H 0.4715 0.9120 -0.3320 0.038 Uiso 1 1 calc R
C6 C 0.5830(15) 0.8647(11) -0.2769(8) 0.026(4) Uani 1 1 d .
C7 C 0.8111(15) 0.8687(13) -0.1609(8) 0.030(4) Uani 1 1 d .
H7A H 0.8371 0.9300 -0.1703 0.036 Uiso 1 1 calc R
H7B H 0.8730 0.8326 -0.1701 0.036 Uiso 1 1 calc R
C8 C 0.7945(14) 0.8754(12) -0.0931(9) 0.028(4) Uani 1 1 d .
C9 C 0.4464(16) 1.1072(12) -0.1293(11) 0.041(5) Uani 1 1 d .
H9A H 0.4289 1.0488 -0.1141 0.049 Uiso 1 1 calc R
H9B H 0.3794 1.1160 -0.1542 0.049 Uiso 1 1 calc R
C10 C 0.4751(16) 1.1878(13) -0.0747(9) 0.029(4) Uani 1 1 d .
C11 C 0.4198(15) 1.0712(13) -0.2822(9) 0.030(4) Uani 1 1 d U
H11 H 0.4444 1.1314 -0.2578 0.036 Uiso 1 1 calc R
C12 C 0.2862(15) 1.0449(13) -0.2735(9) 0.029(4) Uani 1 1 d U
C13 C 0.2051(13) 1.1136(10) -0.2526(7) 0.018(3) Uani 1 1 d U
C14 C 0.1047(18) 1.0942(12) -0.2536(8) 0.034(4) Uani 1 1 d U
H14 H 0.0599 1.1407 -0.2447 0.041 Uiso 1 1 calc R
C15 C 0.0479(14) 1.0029(12) -0.2676(9) 0.028(4) Uani 1 1 d .
C16 C 0.1122(14) 0.9328(12) -0.2833(8) 0.025(4) Uani 1 1 d U
C17 C 0.2301(14) 0.9574(12) -0.2879(8) 0.027(4) Uani 1 1 d .
H17 H 0.2735 0.9117 -0.3016 0.032 Uiso 1 1 calc R
C18 C 0.2108(15) 1.2715(12) -0.2134(9) 0.028(4) Uani 1 1 d .
H18A H 0.1467 1.2739 -0.2423 0.034 Uiso 1 1 calc R
H18B H 0.2595 1.3311 -0.2076 0.034 Uiso 1 1 calc R
C19 C 0.1609(15) 1.2530(12) -0.1516(10) 0.036(5) Uani 1 1 d .
C20 C -0.1447(15) 1.0448(13) -0.2771(9) 0.031(4) Uani 1 1 d .
H20A H -0.2168 1.0122 -0.2979 0.038 Uiso 1 1 calc R
H20B H -0.1065 1.0832 -0.3047 0.038 Uiso 1 1 calc R
C21 C -0.1744(16) 1.1066(14) -0.2216(9) 0.035(4) Uani 1 1 d U
C22 C 0.0520(14) 0.8321(11) -0.2983(9) 0.028(4) Uani 1 1 d .
H22 H -0.0265 0.8303 -0.2836 0.034 Uiso 1 1 calc R
C23 C 0.1138(14) 0.7695(11) -0.2624(8) 0.025(4) Uani 1 1 d U
C24 C 0.1139(14) 0.7783(12) -0.2002(8) 0.027(4) Uani 1 1 d U
C25 C 0.1484(14) 0.7131(11) -0.1674(8) 0.023(3) Uani 1 1 d U
H25 H 0.1395 0.7175 -0.1257 0.028 Uiso 1 1 calc R
C26 C 0.1974(16) 0.6399(14) -0.1980(9) 0.036(4) Uani 1 1 d U
C27 C 0.2053(13) 0.6291(11) -0.2599(8) 0.024(4) Uani 1 1 d .
C28 C 0.1642(14) 0.6956(12) -0.2926(9) 0.030(4) Uani 1 1 d .
H28 H 0.1705 0.6905 -0.3346 0.036 Uiso 1 1 calc R
C29 C 0.1582(18) 0.9278(13) -0.1438(10) 0.040(5) Uani 1 1 d .
H29A H 0.1311 0.9840 -0.1519 0.049 Uiso 1 1 calc R
H29B H 0.2286 0.9230 -0.1652 0.049 Uiso 1 1 calc R
C30 C 0.1881(15) 0.9352(13) -0.0766(9) 0.032(4) Uani 1 1 d .
C31 C 0.1574(19) 0.5381(14) -0.1259(10) 0.041(5) Uani 1 1 d U
H31A H 0.0794 0.5438 -0.1406 0.050 Uiso 1 1 calc R
H31B H 0.1610 0.4730 -0.1278 0.050 Uiso 1 1 calc R
C32 C 0.1731(17) 0.5790(12) -0.0622(10) 0.036(4) Uani 1 1 d U
C33 C 0.2664(17) 0.5507(13) -0.2885(9) 0.035(4) Uani 1 1 d U
C34 C 0.3960(14) 0.5807(12) -0.2844(8) 0.027(4) Uani 1 1 d .
C35 C 0.4743(16) 0.5181(12) -0.2745(10) 0.034(4) Uani 1 1 d .
C36 C 0.5933(16) 0.5446(12) -0.2730(9) 0.033(4) Uani 1 1 d .
H36 H 0.6452 0.5038 -0.2677 0.040 Uiso 1 1 calc R
C37 C 0.631(2) 0.6332(18) -0.2796(12) 0.058(6) Uani 1 1 d U
C38 C 0.5683(15) 0.6928(12) -0.2988(9) 0.029(4) Uani 1 1 d .
C39 C 0.4488(15) 0.6664(13) -0.2966(9) 0.032(4) Uani 1 1 d .
H39 H 0.4005 0.7090 -0.3038 0.038 Uiso 1 1 calc R
C40 C 0.4900(14) 0.3619(11) -0.2626(9) 0.028(4) Uani 1 1 d .
H40A H 0.5468 0.3668 -0.2933 0.034 Uiso 1 1 calc R
H40B H 0.4398 0.3033 -0.2734 0.034 Uiso 1 1 calc R
C41 C 0.5542(16) 0.3625(14) -0.2010(11) 0.040(5) Uani 1 1 d .
C42 C 0.8347(16) 0.5932(14) -0.2824(12) 0.049(6) Uani 1 1 d .
H42A H 0.9096 0.6182 -0.2957 0.059 Uiso 1 1 calc R
H42B H 0.8052 0.5379 -0.3102 0.059 Uiso 1 1 calc R
C43 C 0.8533(17) 0.5674(18) -0.2206(15) 0.058(7) Uani 1 1 d .
C44 C 0.6157(14) 0.7841(11) -0.3164(8) 0.024(3) Uani 1 1 d U
H44 H 0.7007 0.7896 -0.3114 0.029 Uiso 1 1 calc R
C45 C 0.4374(16) 1.0843(14) -0.3477(10) 0.040(5) Uani 1 1 d .
H45A H 0.4108 1.0259 -0.3730 0.048 Uiso 1 1 calc R
H45B H 0.3872 1.1271 -0.3586 0.048 Uiso 1 1 calc R
C46 C 0.560(2) 1.1187(19) -0.3643(14) 0.065(8) Uani 1 1 d .
H46A H 0.5816 1.1824 -0.3464 0.078 Uiso 1 1 calc R
H46B H 0.6141 1.0836 -0.3468 0.078 Uiso 1 1 calc R
C47 C 0.572(3) 1.111(3) -0.4294(18) 0.116(13) Uani 1 1 d U
H47A H 0.5294 1.1552 -0.4453 0.140 Uiso 1 1 calc R
H47B H 0.5361 1.0505 -0.4479 0.140 Uiso 1 1 calc R
C48 C 0.687(4) 1.126(4) -0.448(2) 0.153(14) Uani 1 1 d U
H48A H 0.7273 1.0780 -0.4360 0.184 Uiso 1 1 calc R
H48B H 0.7262 1.1838 -0.4254 0.184 Uiso 1 1 calc R
C49 C 0.705(4) 1.130(3) -0.515(2) 0.138(13) Uani 1 1 d U
H49A H 0.7870 1.1394 -0.5215 0.207 Uiso 1 1 calc R
H49B H 0.6708 1.1802 -0.5279 0.207 Uiso 1 1 calc R
H49C H 0.6688 1.0736 -0.5388 0.207 Uiso 1 1 calc R
C50 C 0.0367(18) 0.8005(14) -0.3661(9) 0.038(5) Uani 1 1 d .
H50A H 0.1128 0.8047 -0.3829 0.046 Uiso 1 1 calc R
H50B H 0.0013 0.7365 -0.3732 0.046 Uiso 1 1 calc R
C51 C -0.039(2) 0.8565(18) -0.3996(12) 0.055(6) Uani 1 1 d .
H51A H -0.0051 0.9209 -0.3907 0.066 Uiso 1 1 calc R
H51B H -0.1157 0.8498 -0.3841 0.066 Uiso 1 1 calc R
C52 C -0.050(3) 0.828(2) -0.4693(14) 0.077(8) Uani 1 1 d U
H52A H 0.0272 0.8307 -0.4841 0.093 Uiso 1 1 calc R
H52B H -0.0884 0.7652 -0.4780 0.093 Uiso 1 1 calc R
C53 C -0.115(5) 0.884(3) -0.5037(19) 0.16(2) Uani 1 1 d .
H53A H -0.1922 0.8813 -0.4881 0.196 Uiso 1 1 calc R
H53B H -0.0776 0.9476 -0.4931 0.196 Uiso 1 1 calc R
C54 C -0.131(4) 0.867(3) -0.568(2) 0.147(16) Uani 1 1 d U
H54A H -0.1742 0.9119 -0.5825 0.220 Uiso 1 1 calc R
H54B H -0.1737 0.8068 -0.5807 0.220 Uiso 1 1 calc R
H54C H -0.0566 0.8718 -0.5858 0.220 Uiso 1 1 calc R
C55 C 0.2211(16) 0.5155(16) -0.3573(10) 0.042(5) Uani 1 1 d .
H55A H 0.2278 0.5675 -0.3798 0.051 Uiso 1 1 calc R
H55B H 0.2708 0.4733 -0.3753 0.051 Uiso 1 1 calc R
C56 C 0.094(4) 0.467(4) -0.364(3) 0.159(14) Uani 1 1 d U
H56A H 0.0473 0.5050 -0.3399 0.190 Uiso 1 1 calc R
H56B H 0.0908 0.4096 -0.3479 0.190 Uiso 1 1 calc R
C57 C 0.041(5) 0.447(5) -0.428(3) 0.216(15) Uani 1 1 d DU
H57A H 0.0527 0.5024 -0.4473 0.259 Uiso 1 1 calc R
H57B H 0.0784 0.4009 -0.4515 0.259 Uiso 1 1 calc R
C58 C -0.094(5) 0.411(5) -0.428(3) 0.217(15) Uani 1 1 d DU
H58A H -0.1243 0.3727 -0.4656 0.260 Uiso 1 1 calc R
H58B H -0.1392 0.4613 -0.4198 0.260 Uiso 1 1 calc R
C59 C 0.586(2) 0.7826(15) -0.3851(10) 0.047(5) Uani 1 1 d .
H59A H 0.5023 0.7738 -0.3929 0.057 Uiso 1 1 calc R
H59B H 0.6181 0.8410 -0.3972 0.057 Uiso 1 1 calc R
C60 C 0.637(3) 0.704(2) -0.4230(19) 0.108(9) Uani 1 1 d DU
C61 C 0.594(5) 0.691(4) -0.497(3) 0.180(14) Uani 1 1 d U
H61A H 0.5792 0.7481 -0.5096 0.215 Uiso 1 1 calc R
H61B H 0.6496 0.6645 -0.5222 0.215 Uiso 1 1 calc R
C62 C 0.475(5) 0.620(4) -0.495(3) 0.190(14) Uani 1 1 d DU
C63 C 0.474(5) 0.607(4) -0.569(3) 0.188(14) Uani 1 1 d U
H63A H 0.4049 0.5669 -0.5856 0.281 Uiso 1 1 calc R
H63B H 0.5414 0.5818 -0.5817 0.281 Uiso 1 1 calc R
H63C H 0.4746 0.6661 -0.5822 0.281 Uiso 1 1 calc R
C64 C -0.089(6) 0.355(5) -0.373(3) 0.219(15) Uani 1 1 d DU
H64A H -0.1665 0.3272 -0.3655 0.329 Uiso 1 1 calc R
H64B H -0.0560 0.3949 -0.3366 0.329 Uiso 1 1 calc R
H64C H -0.0419 0.3072 -0.3819 0.329 Uiso 1 1 calc R
C65 C 0.443(3) 0.784(3) -0.1069(18) 0.103(12) Uiso 1 1 d .
H65A H 0.4090 0.8248 -0.0778 0.155 Uiso 1 1 calc R
H65B H 0.3854 0.7573 -0.1392 0.155 Uiso 1 1 calc R
H65C H 0.5080 0.8174 -0.1233 0.155 Uiso 1 1 calc R
C66 C 0.534(2) 0.6457(17) -0.1218(13) 0.062(7) Uani 1 1 d .
H66A H 0.5601 0.5975 -0.1025 0.093 Uiso 1 1 calc R
H66B H 0.5994 0.6795 -0.1383 0.093 Uiso 1 1 calc R
H66C H 0.4766 0.6196 -0.1540 0.093 Uiso 1 1 calc R
N1 N 0.4825(17) 0.7089(11) -0.0759(9) 0.048(5) Uani 1 1 d .
O1 O 0.5703(11) 1.2372(9) -0.0734(7) 0.042(4) Uani 1 1 d .
O2 O 0.3998(10) 1.1923(9) -0.0359(6) 0.034(3) Uani 1 1 d .
O3 O 0.2019(14) 1.1994(10) -0.1223(7) 0.050(4) Uani 1 1 d .
O4 O 0.0855(12) 1.3032(9) -0.1362(7) 0.043(4) Uani 1 1 d .
O5 O -0.1238(13) 1.1193(10) -0.1707(7) 0.046(4) Uani 1 1 d .
O6 O -0.2598(11) 1.1506(9) -0.2355(7) 0.038(3) Uani 1 1 d .
O7 O 0.2457(11) 1.0149(8) -0.0562(7) 0.037(3) Uani 1 1 d .
O8 O 0.1629(13) 0.8731(10) -0.0463(7) 0.046(4) Uani 1 1 d .
O9 O 0.0918(13) 0.5822(11) -0.0280(7) 0.052(4) Uani 1 1 d .
H9 H 0.0304 0.5592 -0.0472 0.078 Uiso 1 1 calc R
O10 O 0.5388(14) 0.4184(11) -0.1567(7) 0.048(4) Uani 1 1 d .
O11 O 0.6146(12) 0.2993(9) -0.1999(7) 0.043(3) Uani 1 1 d .
O12 O 0.888(2) 0.4962(12) -0.2155(10) 0.088(7) Uani 1 1 d .
O13 O 0.8309(15) 0.6227(14) -0.1759(10) 0.074(6) Uani 1 1 d .
O14 O 0.7107(11) 0.8312(9) -0.0738(6) 0.034(3) Uani 1 1 d .
O15 O 0.8754(10) 0.9265(8) -0.0584(6) 0.031(3) Uani 1 1 d .
O16 O 0.2812(13) 0.6053(13) -0.0383(7) 0.058(5) Uani 1 1 d .
O17 O 0.5460(10) 1.1083(7) -0.1642(6) 0.027(3) Uani 1 1 d .
O18 O 0.2789(10) 1.2024(8) -0.2393(6) 0.033(3) Uani 1 1 d .
O19 O -0.0721(10) 0.9793(8) -0.2652(7) 0.036(3) Uani 1 1 d .
O20 O 0.0709(11) 0.8512(9) -0.1683(6) 0.035(3) Uani 1 1 d .
O21 O 0.2350(12) 0.5729(9) -0.1664(6) 0.036(3) Uani 1 1 d .
O22 O 0.4214(10) 0.4335(8) -0.2642(6) 0.031(3) Uani 1 1 d U
O23 O 0.7564(11) 0.6585(9) -0.2870(8) 0.045(4) Uani 1 1 d .
O24 O 0.7114(11) 0.8293(8) -0.2001(6) 0.031(3) Uani 1 1 d .
O1W O 0.2604(14) 1.3214(11) -0.0083(8) 0.057(4) Uani 1 1 d DU
O2W O 0.0450(10) 1.2320(8) 0.0279(7) 0.036(3) Uani 1 1 d .
O3W O 0.0144(12) 1.0797(9) -0.0761(6) 0.036(3) Uani 1 1 d U
O4W O 0.7378(13) 0.1230(9) -0.0674(7) 0.047(4) Uani 1 1 d .
O5W O 0.7217(10) 0.3909(8) -0.0827(6) 0.034(3) Uani 1 1 d .
O6W O 0.8999(12) 0.2810(10) -0.0652(7) 0.043(3) Uani 1 1 d .
O7W O 0.8768(13) 0.3257(10) -0.1862(7) 0.046(4) Uani 1 1 d U
O8W O 0.411(2) 1.4457(19) -0.0606(15) 0.144(11) Uani 1 1 d DU
O9W O 0.8666(12) 0.5598(10) -0.0693(7) 0.046(4) Uani 1 1 d .

loop_
_atom_site_aniso_label
_atom_site_aniso_U_11
_atom_site_aniso_U_22
_atom_site_aniso_U_33
_atom_site_aniso_U_23
_atom_site_aniso_U_13
_atom_site_aniso_U_12
Tb1 0.0134(4) 0.0210(4) 0.0396(5) 0.0052(3) 0.0016(3) 0.0001(3)
Tb2 0.0166(4) 0.0253(4) 0.0453(6) 0.0081(4) 0.0013(4) 0.0043(3)
C1 0.016(8) 0.027(9) 0.045(11) 0.018(8) 0.000(7) 0.008(7)
C2 0.011(6) 0.018(6) 0.035(7) 0.008(5) -0.004(5) 0.001(5)
C3 0.014(8) 0.023(8) 0.042(11) 0.010(7) 0.006(7) 0.000(6)
C4 0.014(8) 0.015(7) 0.050(12) -0.005(7) 0.002(7) 0.003(6)
C5 0.020(9) 0.035(10) 0.040(11) 0.013(8) -0.011(8) 0.004(7)
C6 0.025(9) 0.020(8) 0.034(10) 0.006(7) 0.001(7) 0.009(7)
C7 0.020(9) 0.042(10) 0.033(10) 0.011(8) 0.008(7) 0.008(8)
C8 0.009(7) 0.028(9) 0.045(11) 0.000(8) -0.010(7) 0.001(6)
C9 0.018(9) 0.017(9) 0.082(17) -0.003(9) -0.001(10) -0.004(7)
C10 0.024(9) 0.029(9) 0.036(11) 0.008(8) -0.003(8) 0.005(7)
C11 0.017(7) 0.031(7) 0.037(8) -0.005(6) -0.008(6) 0.002(6)
C12 0.015(6) 0.037(7) 0.038(8) 0.012(6) 0.000(6) 0.008(6)
C13 0.018(3) 0.017(3) 0.018(3) 0.0028(11) 0.0002(10) 0.0028(11)
C14 0.054(9) 0.023(7) 0.029(7) 0.009(6) 0.007(7) 0.016(6)
C15 0.010(7) 0.029(9) 0.049(11) 0.009(8) 0.000(7) 0.011(7)
C16 0.015(6) 0.029(7) 0.031(7) 0.005(6) 0.005(6) 0.002(5)
C17 0.016(8) 0.029(9) 0.038(10) 0.005(7) 0.000(7) 0.009(7)
C18 0.021(9) 0.026(9) 0.042(11) 0.012(8) 0.007(8) 0.003(7)
C19 0.013(8) 0.019(9) 0.068(14) -0.009(8) -0.012(8) -0.001(7)
C20 0.016(8) 0.034(10) 0.045(12) 0.010(8) 0.000(8) 0.003(7)
C21 0.024(7) 0.040(8) 0.040(8) 0.004(6) 0.007(6) 0.004(6)
C22 0.013(8) 0.013(7) 0.058(12) 0.007(7) -0.008(8) 0.002(6)
C23 0.021(7) 0.021(6) 0.035(7) 0.009(6) -0.002(6) 0.010(5)
C24 0.015(6) 0.030(7) 0.036(8) 0.001(6) -0.002(6) 0.012(6)
C25 0.023(3) 0.023(3) 0.023(3) 0.0031(11) 0.0017(10) 0.0038(11)
C26 0.028(7) 0.050(8) 0.036(8) 0.011(7) 0.002(6) 0.024(7)
C27 0.011(7) 0.020(8) 0.039(10) -0.007(7) -0.001(7) 0.002(6)
C28 0.015(8) 0.023(9) 0.049(12) -0.004(8) 0.004(8) 0.003(7)
C29 0.040(12) 0.028(10) 0.057(14) 0.024(9) -0.006(10) 0.001(8)
C30 0.019(9) 0.037(10) 0.035(11) -0.004(8) 0.004(8) 0.000(7)
C31 0.041(8) 0.036(8) 0.047(9) 0.015(7) -0.004(7) -0.002(7)
C32 0.035(8) 0.021(7) 0.053(9) 0.010(6) 0.024(7) -0.001(6)
C33 0.030(7) 0.033(7) 0.041(8) -0.004(6) 0.000(6) 0.005(6)
C34 0.012(8) 0.031(9) 0.036(10) -0.005(7) -0.006(7) 0.006(7)
C35 0.023(9) 0.016(8) 0.059(13) 0.000(8) -0.012(9) 0.004(7)
C36 0.029(10) 0.021(9) 0.052(12) 0.006(8) -0.012(9) 0.011(7)
C37 0.048(9) 0.066(10) 0.061(10) -0.004(8) 0.015(8) 0.024(8)
C38 0.019(8) 0.025(9) 0.048(11) 0.013(8) 0.003(8) 0.016(7)
C39 0.015(8) 0.031(10) 0.050(12) 0.008(8) -0.004(8) 0.006(7)
C40 0.017(8) 0.013(7) 0.058(12) 0.007(7) 0.006(8) 0.008(6)
C41 0.022(10) 0.035(11) 0.065(15) 0.002(10) 0.015(9) 0.009(8)
C42 0.016(9) 0.026(10) 0.11(2) 0.014(11) 0.006(11) 0.008(8)
C43 0.013(10) 0.055(15) 0.11(2) 0.017(15) -0.001(11) 0.012(10)
C44 0.017(6) 0.023(6) 0.032(7) 0.002(6) -0.002(6) 0.004(5)
C45 0.022(9) 0.030(10) 0.064(15) 0.000(9) -0.008(9) -0.001(8)
C46 0.051(15) 0.062(16) 0.10(2) 0.034(15) 0.030(15) 0.027(13)
C47 0.051(18) 0.20(4) 0.11(2) 0.08(3) 0.007(18) 0.00(2)
C48 0.10(3) 0.21(4) 0.157(19) 0.08(3) 0.03(2) -0.01(3)
C49 0.138(13) 0.138(13) 0.138(13) 0.020(2) 0.0086(13) 0.021(2)
C50 0.036(11) 0.039(11) 0.036(11) -0.002(9) -0.011(9) 0.004(9)
C51 0.037(13) 0.062(16) 0.065(17) 0.011(13) -0.013(11) 0.000(11)
C52 0.078(12) 0.079(11) 0.077(12) 0.007(9) 0.001(9) 0.019(9)
C53 0.26(6) 0.12(4) 0.10(3) 0.07(3) -0.09(4) -0.01(4)
C54 0.147(16) 0.147(16) 0.147(16) 0.021(2) 0.0090(14) 0.022(3)
C55 0.016(9) 0.058(13) 0.048(13) -0.010(10) 0.003(9) 0.001(9)
C56 0.134(17) 0.17(3) 0.18(2) 0.00(3) 0.087(16) 0.05(2)
C57 0.212(16) 0.217(17) 0.218(17) 0.023(10) 0.017(9) 0.035(9)
C58 0.214(16) 0.218(17) 0.217(16) 0.028(7) 0.010(7) 0.030(7)
C59 0.049(13) 0.044(12) 0.055(14) 0.021(11) 0.000(11) 0.013(10)
C60 0.14(2) 0.046(16) 0.150(18) 0.011(17) 0.064(16) 0.039(16)
C61 0.183(16) 0.181(16) 0.177(15) 0.032(9) 0.014(9) 0.032(9)
C62 0.186(16) 0.194(17) 0.186(15) 0.022(10) 0.006(10) 0.022(9)
C63 0.188(14) 0.188(14) 0.188(14) 0.026(2) 0.0116(13) 0.028(2)
C64 0.219(15) 0.219(15) 0.219(15) 0.031(2) 0.0136(14) 0.033(2)
C66 0.035(13) 0.052(15) 0.09(2) -0.013(13) 0.007(13) -0.006(11)
N1 0.055(12) 0.029(9) 0.053(12) -0.002(8) 0.018(10) -0.007(8)
O1 0.026(7) 0.029(7) 0.068(10) -0.002(7) 0.012(7) -0.006(6)
O2 0.013(6) 0.039(7) 0.048(8) 0.004(6) 0.004(6) 0.002(5)
O3 0.045(9) 0.041(9) 0.059(10) 0.002(7) 0.004(8) -0.003(7)
O4 0.031(7) 0.034(7) 0.074(11) 0.018(7) 0.028(7) 0.016(6)
O5 0.048(9) 0.045(8) 0.043(9) 0.022(7) -0.011(7) -0.012(7)
O6 0.030(7) 0.030(7) 0.059(9) 0.011(6) 0.005(6) 0.016(6)
O7 0.021(7) 0.021(6) 0.063(10) 0.002(6) 0.000(6) -0.006(5)
O8 0.054(10) 0.035(8) 0.044(9) 0.019(7) -0.011(7) -0.018(7)
O9 0.031(8) 0.074(11) 0.046(9) 0.002(8) -0.003(7) 0.002(8)
O10 0.054(10) 0.051(9) 0.043(9) 0.014(7) 0.001(7) 0.014(8)
O11 0.040(8) 0.032(7) 0.057(10) 0.003(7) -0.004(7) 0.015(6)
O12 0.115(18) 0.038(10) 0.117(18) 0.013(11) -0.022(14) 0.036(11)
O13 0.040(10) 0.083(14) 0.103(17) 0.021(12) -0.006(10) 0.024(10)
O14 0.027(7) 0.039(7) 0.040(8) 0.027(6) 0.000(6) -0.001(6)
O15 0.019(6) 0.031(7) 0.036(7) -0.002(5) 0.006(5) -0.011(5)
O16 0.028(8) 0.090(13) 0.052(10) 0.026(9) -0.014(7) -0.014(8)
O17 0.029(7) 0.018(6) 0.033(7) -0.003(5) 0.009(5) 0.001(5)
O18 0.020(6) 0.028(6) 0.050(8) 0.004(6) 0.007(6) 0.002(5)
O19 0.014(6) 0.024(6) 0.074(10) 0.006(6) 0.004(6) 0.010(5)
O20 0.030(7) 0.034(7) 0.038(8) -0.002(6) -0.006(6) 0.009(6)
O21 0.037(8) 0.045(8) 0.034(7) 0.012(6) 0.008(6) 0.023(6)
O22 0.021(5) 0.029(6) 0.050(7) 0.013(5) 0.003(5) 0.015(5)
O23 0.016(6) 0.028(7) 0.096(13) 0.020(7) -0.002(7) 0.009(5)
O24 0.032(7) 0.025(6) 0.038(7) 0.000(5) -0.008(6) 0.017(5)
O1W 0.057(4) 0.056(4) 0.057(4) 0.0079(12) 0.0027(10) 0.0088(12)
O2W 0.020(6) 0.031(7) 0.054(9) 0.000(6) 0.020(6) -0.006(5)
O3W 0.036(3) 0.036(3) 0.036(3) 0.0054(11) 0.0022(10) 0.0049(11)
O4W 0.043(9) 0.034(8) 0.067(11) 0.023(7) -0.006(8) 0.003(6)
O5W 0.018(6) 0.023(6) 0.056(9) -0.001(6) -0.009(6) -0.003(5)
O6W 0.029(7) 0.056(9) 0.046(9) 0.013(7) 0.003(6) 0.008(7)
O7W 0.046(4) 0.046(4) 0.046(4) 0.0066(11) 0.0029(10) 0.0067(11)
O8W 0.144(11) 0.144(11) 0.144(11) 0.0205(18) 0.0090(12) 0.0218(19)
O9W 0.031(8) 0.042(8) 0.064(10) -0.001(7) -0.008(7) 0.011(6)

loop_
_atom_type_symbol
_atom_type_description
_atom_type_scat_dispersion_real
_atom_type_scat_dispersion_imag
_atom_type_scat_source
C C 0.0033 0.0016 'International Tables Vol C Tables 4.2.6.8 and 6.1.1.4'
H H 0.0000 0.0000 'International Tables Vol C Tables 4.2.6.8 and 6.1.1.4'
N N 0.0061 0.0033 'International Tables Vol C Tables 4.2.6.8 and 6.1.1.4'
O O 0.0106 0.0060 'International Tables Vol C Tables 4.2.6.8 and 6.1.1.4'
Tb Tb -0.1723 4.1537 'International Tables Vol C Tables 4.2.6.8 and 6.1.1.4'

loop_
_geom_angle_atom_site_label_1
_geom_angle_atom_site_label_2
_geom_angle_atom_site_label_3
_geom_angle
_geom_angle_site_symmetry_1
_geom_angle_site_symmetry_3
O3 Tb1 O7 94.0(5) . .
O3 Tb1 O2 78.7(5) . .
O7 Tb1 O2 78.1(4) . .
O3 Tb1 O14 149.2(5) . 2_675
O7 Tb1 O14 93.0(5) . 2_675
O2 Tb1 O14 73.5(5) . 2_675
O3 Tb1 O3W 76.1(5) . .
O7 Tb1 O3W 79.3(4) . .
O2 Tb1 O3W 144.6(5) . .
O14 Tb1 O3W 134.7(4) 2_675 .
O3 Tb1 O1W 76.1(5) . .
O7 Tb1 O1W 147.3(5) . .
O2 Tb1 O1W 69.5(5) . .
O14 Tb1 O1W 81.9(5) 2_675 .
O3W Tb1 O1W 126.3(5) . .
O3 Tb1 O2W 107.9(5) . .
O7 Tb1 O2W 140.3(4) . .
O2 Tb1 O2W 137.5(4) . .
O14 Tb1 O2W 84.8(5) 2_675 .
O3W Tb1 O2W 74.7(4) . .
O1W Tb1 O2W 71.6(5) . .
O3 Tb1 O15 157.3(5) . 2_675
O7 Tb1 O15 78.5(5) . 2_675
O2 Tb1 O15 119.7(4) . 2_675
O14 Tb1 O15 53.3(4) 2_675 2_675
O3W Tb1 O15 81.5(4) . 2_675
O1W Tb1 O15 121.2(5) . 2_675
O2W Tb1 O15 68.6(4) . 2_675
O3 Tb1 C8 174.8(5) . 2_675
O7 Tb1 C8 89.5(5) . 2_675
O2 Tb1 C8 98.2(5) . 2_675
O14 Tb1 C8 26.3(4) 2_675 2_675
O3W Tb1 C8 108.5(5) . 2_675
O1W Tb1 C8 98.9(5) . 2_675
O2W Tb1 C8 71.5(5) . 2_675
O15 Tb1 C8 27.6(4) 2_675 2_675
O11 Tb2 O1 83.7(5) . 1_545
O11 Tb2 O6 75.2(5) . 1_645
O1 Tb2 O6 130.2(5) 1_545 1_645
O11 Tb2 O4W 147.5(5) . .
O1 Tb2 O4W 71.3(5) 1_545 .
O6 Tb2 O4W 105.2(5) 1_645 .
O11 Tb2 O7W 78.9(5) . .
O1 Tb2 O7W 145.2(5) 1_545 .
O6 Tb2 O7W 73.6(5) 1_645 .
O4W Tb2 O7W 133.1(5) . .
O11 Tb2 O6W 138.2(5) . .
O1 Tb2 O6W 103.9(5) 1_545 .
O6 Tb2 O6W 121.9(5) 1_645 .
O4W Tb2 O6W 70.1(5) . .
O7W Tb2 O6W 71.7(5) . .
O11 Tb2 O5W 74.6(5) . .
O1 Tb2 O5W 67.9(4) 1_545 .
O6 Tb2 O5W 142.0(4) 1_645 .
O4W Tb2 O5W 112.7(5) . .
O7W Tb2 O5W 78.4(5) . .
O6W Tb2 O5W 70.8(4) . .
O11 Tb2 O17 76.7(5) . 1_545
O1 Tb2 O17 61.9(4) 1_545 1_545
O6 Tb2 O17 69.5(4) 1_645 1_545
O4W Tb2 O17 73.3(4) . 1_545
O7W Tb2 O17 139.8(5) . 1_545
O6W Tb2 O17 143.4(4) . 1_545
O5W Tb2 O17 124.0(4) . 1_545
O11 Tb2 O5 126.1(5) . 1_645
O1 Tb2 O5 137.6(4) 1_545 1_645
O6 Tb2 O5 52.3(4) 1_645 1_645
O4W Tb2 O5 68.6(5) . 1_645
O7W Tb2 O5 75.9(5) . 1_645
O6W Tb2 O5 74.7(5) . 1_645
O5W Tb2 O5 141.9(4) . 1_645
O17 Tb2 O5 93.5(4) 1_545 1_645
O11 Tb2 C21 101.7(5) . 1_645
O1 Tb2 C21 139.8(5) 1_545 1_645
O6 Tb2 C21 27.0(5) 1_645 1_645
O4W Tb2 C21 85.6(6) . 1_645
O7W Tb2 C21 73.8(5) . 1_645
O6W Tb2 C21 98.1(5) . 1_645
O5W Tb2 C21 152.1(5) . 1_645
O17 Tb2 C21 80.4(5) 1_545 1_645
O5 Tb2 C21 25.4(5) 1_645 1_645
O24 C1 C2 123.1(16) . .
O24 C1 C6 114.9(15) . .
C2 C1 C6 122.0(14) . .
C3 C2 C1 117.0(16) . .
C3 C2 H2 121.5 . .
C1 C2 H2 121.5 . .
C4 C3 C2 124.8(16) . .
C4 C3 O17 121.3(15) . .
C2 C3 O17 113.8(15) . .
C3 C4 C5 116.8(16) . .
C3 C4 C11 123.0(15) . .
C5 C4 C11 120.0(17) . .
C4 C5 C6 124.6(17) . .
C4 C5 H5 117.7 . .
C6 C5 H5 117.7 . .
C5 C6 C1 114.7(16) . .
C5 C6 C44 126.9(17) . .
C1 C6 C44 118.3(14) . .
O24 C7 C8 116.0(14) . .
O24 C7 H7A 108.3 . .
C8 C7 H7A 108.3 . .
O24 C7 H7B 108.3 . .
C8 C7 H7B 108.3 . .
H7A C7 H7B 107.4 . .
O14 C8 O15 123.1(18) . .
O14 C8 C7 121.0(16) . .
O15 C8 C7 115.8(15) . .
O14 C8 Tb1 60.0(10) . 2_675
O15 C8 Tb1 65.3(10) . 2_675
C7 C8 Tb1 162.0(12) . 2_675
O17 C9 C10 107.1(14) . .
O17 C9 H9A 110.3 . .
C10 C9 H9A 110.3 . .
O17 C9 H9B 110.3 . .
C10 C9 H9B 110.3 . .
H9A C9 H9B 108.5 . .
O1 C10 O2 127.2(19) . .
O1 C10 C9 116.9(17) . .
O2 C10 C9 115.8(16) . .
C4 C11 C45 115.4(15) . .
C4 C11 C12 112.0(15) . .
C45 C11 C12 109.6(14) . .
C4 C11 H11 106.4 . .
C45 C11 H11 106.4 . .
C12 C11 H11 106.4 . .
C17 C12 C13 113.2(14) . .
C17 C12 C11 122.1(15) . .
C13 C12 C11 124.6(15) . .
C14 C13 O18 130.7(16) . .
C14 C13 C12 123.2(16) . .
O18 C13 C12 105.8(13) . .
C13 C14 C15 122.6(17) . .
C13 C14 H14 118.7 . .
C15 C14 H14 118.7 . .
C16 C15 O19 117.8(15) . .
C16 C15 C14 119.8(16) . .
O19 C15 C14 122.4(15) . .
C17 C16 C15 117.2(16) . .
C17 C16 C22 122.0(15) . .
C15 C16 C22 120.7(15) . .
C12 C17 C16 123.5(16) . .
C12 C17 H17 118.3 . .
C16 C17 H17 118.3 . .
O18 C18 C19 113.7(14) . .
O18 C18 H18A 108.8 . .
C19 C18 H18A 108.8 . .
O18 C18 H18B 108.8 . .
C19 C18 H18B 108.8 . .
H18A C18 H18B 107.7 . .
O3 C19 O4 128(2) . .
O3 C19 C18 119.7(17) . .
O4 C19 C18 112.0(17) . .
O19 C20 C21 115.6(16) . .
O19 C20 H20A 108.4 . .
C21 C20 H20A 108.4 . .
O19 C20 H20B 108.4 . .
C21 C20 H20B 108.4 . .
H20A C20 H20B 107.4 . .
O5 C21 O6 122.7(19) . .
O5 C21 C20 126.4(18) . .
O6 C21 C20 110.8(17) . .
O5 C21 Tb2 67.1(12) . 1_465
O6 C21 Tb2 55.7(10) . 1_465
C20 C21 Tb2 166.5(13) . 1_465
C50 C22 C16 112.0(15) . .
C50 C22 C23 114.2(15) . .
C16 C22 C23 110.6(14) . .
C50 C22 H22 106.5 . .
C16 C22 H22 106.5 . .
C23 C22 H22 106.5 . .
C24 C23 C28 117.5(15) . .
C24 C23 C22 120.9(15) . .
C28 C23 C22 121.3(16) . .
C23 C24 O20 120.0(15) . .
C23 C24 C25 122.4(15) . .
O20 C24 C25 117.4(16) . .
C26 C25 C24 119.0(16) . .
C26 C25 H25 120.5 . .
C24 C25 H25 120.5 . .
C25 C26 C27 121.5(16) . .
C25 C26 O21 121.0(17) . .
C27 C26 O21 117.5(16) . .
C26 C27 C28 117.9(15) . .
C26 C27 C33 117.5(16) . .
C28 C27 C33 124.4(17) . .
C27 C28 C23 121.2(18) . .
C27 C28 H28 119.4 . .
C23 C28 H28 119.4 . .
O20 C29 C30 114.8(15) . .
O20 C29 H29A 108.6 . .
C30 C29 H29A 108.6 . .
O20 C29 H29B 108.6 . .
C30 C29 H29B 108.6 . .
H29A C29 H29B 107.5 . .
O8 C30 O7 125.3(19) . .
O8 C30 C29 124.2(17) . .
O7 C30 C29 110.5(17) . .
C32 C31 O21 118.1(17) . .
C32 C31 H31A 107.8 . .
O21 C31 H31A 107.8 . .
C32 C31 H31B 107.8 . .
O21 C31 H31B 107.8 . .
H31A C31 H31B 107.1 . .
O9 C32 O16 119(2) . .
O9 C32 C31 123(2) . .
O16 C32 C31 117.8(17) . .
C34 C33 C27 110.1(15) . .
C34 C33 C55 110.1(16) . .
C27 C33 C55 112.2(16) . .
C39 C34 C35 114.9(15) . .
C39 C34 C33 123.6(15) . .
C35 C34 C33 121.0(16) . .
O22 C35 C36 124.4(15) . .
O22 C35 C34 114.4(15) . .
C36 C35 C34 121.1(16) . .
C37 C36 C35 116.5(17) . .
C37 C36 H36 121.8 . .
C35 C36 H36 121.8 . .
C38 C37 C36 128(2) . .
C38 C37 O23 112(2) . .
C36 C37 O23 116.7(18) . .
C37 C38 C39 113.1(18) . .
C37 C38 C44 126.0(18) . .
C39 C38 C44 120.7(14) . .
C38 C39 C34 124.9(15) . .
C38 C39 H39 117.5 . .
C34 C39 H39 117.5 . .
O22 C40 C41 114.3(15) . .
O22 C40 H40A 108.7 . .
C41 C40 H40A 108.7 . .
O22 C40 H40B 108.7 . .
C41 C40 H40B 108.7 . .
H40A C40 H40B 107.6 . .
O10 C41 O11 125(2) . .
O10 C41 C40 120.4(17) . .
O11 C41 C40 114.1(18) . .
O23 C42 C43 116(2) . .
O23 C42 H42A 108.4 . .
C43 C42 H42A 108.4 . .
O23 C42 H42B 108.4 . .
C43 C42 H42B 108.4 . .
H42A C42 H42B 107.4 . .
O12 C43 O13 124(3) . .
O12 C43 C42 119(3) . .
O13 C43 C42 117(2) . .
C38 C44 C6 114.7(15) . .
C38 C44 C59 108.9(15) . .
C6 C44 C59 114.1(15) . .
C38 C44 H44 106.2 . .
C6 C44 H44 106.2 . .
C59 C44 H44 106.2 . .
C46 C45 C11 117.7(18) . .
C46 C45 H45A 107.9 . .
C11 C45 H45A 107.9 . .
C46 C45 H45B 107.9 . .
C11 C45 H45B 107.9 . .
H45A C45 H45B 107.2 . .
C47 C46 C45 113(3) . .
C47 C46 H46A 108.9 . .
C45 C46 H46A 108.9 . .
C47 C46 H46B 108.9 . .
C45 C46 H46B 108.9 . .
H46A C46 H46B 107.7 . .
C46 C47 C48 116(3) . .
C46 C47 H47A 108.3 . .
C48 C47 H47A 108.3 . .
C46 C47 H47B 108.3 . .
C48 C47 H47B 108.3 . .
H47A C47 H47B 107.4 . .
C47 C48 C49 118(4) . .
C47 C48 H48A 107.7 . .
C49 C48 H48A 107.7 . .
C47 C48 H48B 107.7 . .
C49 C48 H48B 107.7 . .
H48A C48 H48B 107.1 . .
C48 C49 H49A 109.5 . .
C48 C49 H49B 109.5 . .
H49A C49 H49B 109.5 . .
C48 C49 H49C 109.5 . .
H49A C49 H49C 109.5 . .
H49B C49 H49C 109.5 . .
C51 C50 C22 113.1(17) . .
C51 C50 H50A 109.0 . .
C22 C50 H50A 109.0 . .
C51 C50 H50B 109.0 . .
C22 C50 H50B 109.0 . .
H50A C50 H50B 107.8 . .
C50 C51 C52 114(2) . .
C50 C51 H51A 108.8 . .
C52 C51 H51A 108.8 . .
C50 C51 H51B 108.8 . .
C52 C51 H51B 108.8 . .
H51A C51 H51B 107.7 . .
C53 C52 C51 116(3) . .
C53 C52 H52A 108.3 . .
C51 C52 H52A 108.3 . .
C53 C52 H52B 108.3 . .
C51 C52 H52B 108.3 . .
H52A C52 H52B 107.4 . .
C54 C53 C52 122(5) . .
C54 C53 H53A 106.9 . .
C52 C53 H53A 106.9 . .
C54 C53 H53B 106.9 . .
C52 C53 H53B 106.9 . .
H53A C53 H53B 106.7 . .
C53 C54 H54A 109.5 . .
C53 C54 H54B 109.5 . .
H54A C54 H54B 109.5 . .
C53 C54 H54C 109.5 . .
H54A C54 H54C 109.5 . .
H54B C54 H54C 109.5 . .
C56 C55 C33 113(3) . .
C56 C55 H55A 108.9 . .
C33 C55 H55A 108.9 . .
C56 C55 H55B 108.9 . .
C33 C55 H55B 108.9 . .
H55A C55 H55B 107.7 . .
C55 C56 C57 115(4) . .
C55 C56 H56A 108.4 . .
C57 C56 H56A 108.4 . .
C55 C56 H56B 108.4 . .
C57 C56 H56B 108.4 . .
H56A C56 H56B 107.5 . .
C58 C57 C56 110(5) . .
C58 C57 H57A 109.6 . .
C56 C57 H57A 109.6 . .
C58 C57 H57B 109.6 . .
C56 C57 H57B 109.6 . .
H57A C57 H57B 108.1 . .
C57 C58 C64 98(5) . .
C57 C58 H58A 112.2 . .
C64 C58 H58A 112.2 . .
C57 C58 H58B 112.2 . .
C64 C58 H58B 112.2 . .
H58A C58 H58B 109.8 . .
C60 C59 C44 110(2) . .
C60 C59 H59A 109.6 . .
C44 C59 H59A 109.6 . .
C60 C59 H59B 109.6 . .
C44 C59 H59B 109.6 . .
H59A C59 H59B 108.1 . .
C59 C60 C61 113(3) . .
C62 C61 C60 99(3) . .
C62 C61 H61A 112.0 . .
C60 C61 H61A 112.0 . .
C62 C61 H61B 112.0 . .
C60 C61 H61B 112.0 . .
H61A C61 H61B 109.6 . .
C61 C62 C63 86(5) . .
C62 C63 H63A 109.5 . .
C62 C63 H63B 109.5 . .
H63A C63 H63B 109.5 . .
C62 C63 H63C 109.5 . .
H63A C63 H63C 109.5 . .
H63B C63 H63C 109.5 . .
C58 C64 H64A 109.5 . .
C58 C64 H64B 109.5 . .
H64A C64 H64B 109.5 . .
C58 C64 H64C 109.5 . .
H64A C64 H64C 109.5 . .
H64B C64 H64C 109.5 . .
N1 C65 H65A 109.5 . .
N1 C65 H65B 109.5 . .
H65A C65 H65B 109.5 . .
N1 C65 H65C 109.5 . .
H65A C65 H65C 109.5 . .
H65B C65 H65C 109.5 . .
N1 C66 H66A 109.5 . .
N1 C66 H66B 109.5 . .
H66A C66 H66B 109.5 . .
N1 C66 H66C 109.5 . .
H66A C66 H66C 109.5 . .
H66B C66 H66C 109.5 . .
C65 N1 C66 109(2) . .
C10 O1 Tb2 132.6(13) . 1_565
C10 O2 Tb1 141.8(12) . .
C19 O3 Tb1 138.9(15) . .
C21 O5 Tb2 87.6(12) . 1_465
C21 O6 Tb2 97.3(12) . 1_465
C30 O7 Tb1 135.2(11) . .
C32 O9 H9 109.5 . .
C41 O11 Tb2 143.0(15) . .
C8 O14 Tb1 93.7(11) . 2_675
C8 O15 Tb1 87.1(10) . 2_675
C9 O17 C3 112.8(12) . .
C9 O17 Tb2 121.4(10) . 1_565
C3 O17 Tb2 123.7(9) . 1_565
C18 O18 C13 109.8(12) . .
C15 O19 C20 118.5(13) . .
C24 O20 C29 114.7(15) . .
C26 O21 C31 115.2(15) . .
C35 O22 C40 118.8(13) . .
C42 O23 C37 120.6(16) . .
C1 O24 C7 117.3(14) . .

loop_
_geom_bond_atom_site_label_1
_geom_bond_atom_site_label_2
_geom_bond_distance
_geom_bond_site_symmetry_2
Tb1 O3 2.306(16) .
Tb1 O7 2.303(13) .
Tb1 O2 2.355(12) .
Tb1 O14 2.387(13) 2_675
Tb1 O3W 2.428(14) .
Tb1 O1W 2.401(16) .
Tb1 O2W 2.481(12) .
Tb1 O15 2.501(12) 2_675
Tb1 C8 2.749(19) 2_675
Tb2 O11 2.300(14) .
Tb2 O1 2.358(13) 1_545
Tb2 O6 2.393(15) 1_645
Tb2 O4W 2.401(13) .
Tb2 O7W 2.439(15) .
Tb2 O6W 2.448(14) .
Tb2 O5W 2.492(12) .
Tb2 O17 2.607(12) 1_545
Tb2 O5 2.648(17) 1_645
Tb2 C21 2.872(19) 1_645
C1 O24 1.389(18) .
C1 C2 1.38(2) .
C1 C6 1.43(3) .
C2 C3 1.41(2) .
C2 H2 0.9300 .
C3 C4 1.32(3) .
C3 O17 1.43(2) .
C4 C5 1.39(2) .
C4 C11 1.52(2) .
C5 C6 1.40(2) .
C5 H5 0.9300 .
C6 C44 1.49(2) .
C7 O24 1.42(2) .
C7 C8 1.52(3) .
C7 H7A 0.9700 .
C7 H7B 0.9700 .
C8 O14 1.22(2) .
C8 O15 1.28(2) .
C8 Tb1 2.749(19) 2_675
C9 O17 1.42(2) .
C9 C10 1.57(3) .
C9 H9A 0.9700 .
C9 H9B 0.9700 .
C10 O1 1.23(2) .
C10 O2 1.25(2) .
C11 C45 1.51(3) .
C11 C12 1.57(2) .
C11 H11 0.9800 .
C12 C17 1.36(2) .
C12 C13 1.53(2) .
C13 C14 1.16(2) .
C13 O18 1.454(19) .
C14 C15 1.41(3) .
C14 H14 0.9300 .
C15 C16 1.38(2) .
C15 O19 1.393(19) .
C16 C17 1.38(2) .
C16 C22 1.54(2) .
C17 H17 0.9300 .
C18 O18 1.46(2) .
C18 C19 1.55(3) .
C18 H18A 0.9700 .
C18 H18B 0.9700 .
C19 O3 1.23(2) .
C19 O4 1.26(2) .
C20 O19 1.42(2) .
C20 C21 1.52(3) .
C20 H20A 0.9700 .
C20 H20B 0.9700 .
C21 O5 1.23(2) .
C21 O6 1.31(2) .
C21 Tb2 2.872(19) 1_465
C22 C50 1.51(3) .
C22 C23 1.54(2) .
C22 H22 0.9800 .
C23 C24 1.37(2) .
C23 C28 1.42(2) .
C24 O20 1.38(2) .
C24 C25 1.38(2) .
C25 C26 1.41(2) .
C25 H25 0.9300 .
C26 C27 1.37(3) .
C26 O21 1.40(2) .
C27 C28 1.43(2) .
C27 C33 1.53(2) .
C28 H28 0.9300 .
C29 O20 1.44(2) .
C29 C30 1.50(3) .
C29 H29A 0.9700 .
C29 H29B 0.9700 .
C30 O8 1.22(2) .
C30 O7 1.29(2) .
C31 C32 1.46(3) .
C31 O21 1.39(2) .
C31 H31A 0.9700 .
C31 H31B 0.9700 .
C32 O9 1.24(2) .
C32 O16 1.33(2) .
C33 C34 1.50(2) .
C33 C55 1.59(3) .
C34 C39 1.40(2) .
C34 C35 1.42(2) .
C35 O22 1.37(2) .
C35 C36 1.38(3) .
C36 C37 1.36(3) .
C36 H36 0.9300 .
C37 C38 1.32(3) .
C37 O23 1.48(3) .
C38 C39 1.39(2) .
C38 C44 1.50(2) .
C39 H39 0.9300 .
C40 O22 1.422(17) .
C40 C41 1.53(3) .
C40 H40A 0.9700 .
C40 H40B 0.9700 .
C41 O10 1.24(2) .
C41 O11 1.25(2) .
C42 O23 1.43(2) .
C42 C43 1.49(4) .
C42 H42A 0.9700 .
C42 H42B 0.9700 .
C43 O12 1.20(3) .
C43 O13 1.26(3) .
C44 C59 1.55(3) .
C44 H44 0.9800 .
C45 C46 1.52(3) .
C45 H45A 0.9700 .
C45 H45B 0.9700 .
C46 C47 1.45(4) .
C46 H46A 0.9700 .
C46 H46B 0.9700 .
C47 C48 1.41(5) .
C47 H47A 0.9700 .
C47 H47B 0.9700 .
C48 C49 1.52(6) .
C48 H48A 0.9700 .
C48 H48B 0.9700 .
C49 H49A 0.9600 .
C49 H49B 0.9600 .
C49 H49C 0.9600 .
C50 C51 1.53(3) .
C50 H50A 0.9700 .
C50 H50B 0.9700 .
C51 C52 1.54(4) .
C51 H51A 0.9700 .
C51 H51B 0.9700 .
C52 C53 1.47(4) .
C52 H52A 0.9700 .
C52 H52B 0.9700 .
C53 C54 1.42(6) .
C53 H53A 0.9700 .
C53 H53B 0.9700 .
C54 H54A 0.9600 .
C54 H54B 0.9600 .
C54 H54C 0.9600 .
C55 C56 1.54(5) .
C55 H55A 0.9700 .
C55 H55B 0.9700 .
C56 C57 1.50(7) .
C56 H56A 0.9700 .
C56 H56B 0.9700 .
C57 C58 1.583(10) .
C57 H57A 0.9700 .
C57 H57B 0.9700 .
C58 C64 1.584(10) .
C58 H58A 0.9700 .
C58 H58B 0.9700 .
C59 C60 1.55(4) .
C59 H59A 0.9700 .
C59 H59B 0.9700 .
C60 C61 1.66(6) .
C61 C62 1.62(7) .
C61 H61A 0.9700 .
C61 H61B 0.9700 .
C62 C63 1.61(7) .
C63 H63A 0.9600 .
C63 H63B 0.9600 .
C63 H63C 0.9600 .
C64 H64A 0.9600 .
C64 H64B 0.9600 .
C64 H64C 0.9600 .
C65 N1 1.50(4) .
C65 H65A 0.9600 .
C65 H65B 0.9600 .
C65 H65C 0.9600 .
C66 N1 1.50(3) .
C66 H66A 0.9600 .
C66 H66B 0.9600 .
C66 H66C 0.9600 .
O1 Tb2 2.358(13) 1_565
O5 Tb2 2.648(17) 1_465
O6 Tb2 2.393(14) 1_465
O9 H9 0.8200 .
O14 Tb1 2.387(13) 2_675
O15 Tb1 2.501(12) 2_675
O17 Tb2 2.607(12) 1_565

loop_
_geom_torsion_atom_site_label_1
_geom_torsion_atom_site_label_2
_geom_torsion_atom_site_label_3
_geom_torsion_atom_site_label_4
_geom_torsion
_geom_torsion_site_symmetry_1
_geom_torsion_site_symmetry_4
O24 C1 C2 C3 175.2(15) . .
C6 C1 C2 C3 -2(2) . .
C1 C2 C3 C4 4(3) . .
C1 C2 C3 O17 -171.7(14) . .
C2 C3 C4 C5 -3(3) . .
O17 C3 C4 C5 172.5(15) . .
C2 C3 C4 C11 -177.4(15) . .
O17 C3 C4 C11 -2(3) . .
C3 C4 C5 C6 0(3) . .
C11 C4 C5 C6 174.2(16) . .
C4 C5 C6 C1 2(3) . .
C4 C5 C6 C44 -173.1(17) . .
O24 C1 C6 C5 -178.3(15) . .
C2 C1 C6 C5 -1(2) . .
O24 C1 C6 C44 -3(2) . .
C2 C1 C6 C44 174.8(15) . .
O24 C7 C8 O14 16(2) . .
O24 C7 C8 O15 -166.5(14) . .
O24 C7 C8 Tb1 104(4) . 2_675
O17 C9 C10 O1 3(2) . .
O17 C9 C10 O2 -174.2(15) . .
C3 C4 C11 C45 135.6(18) . .
C5 C4 C11 C45 -38(2) . .
C3 C4 C11 C12 -98(2) . .
C5 C4 C11 C12 88(2) . .
C4 C11 C12 C17 -47(2) . .
C45 C11 C12 C17 82(2) . .
C4 C11 C12 C13 137.1(17) . .
C45 C11 C12 C13 -94(2) . .
C17 C12 C13 C14 -6(3) . .
C11 C12 C13 C14 170.4(18) . .
C17 C12 C13 O18 -180.0(15) . .
C11 C12 C13 O18 -4(2) . .
O18 C13 C14 C15 -179.9(17) . .
C12 C13 C14 C15 7(3) . .
C13 C14 C15 C16 -3(3) . .
C13 C14 C15 O19 176.2(18) . .
O19 C15 C16 C17 177.3(16) . .
C14 C15 C16 C17 -4(3) . .
O19 C15 C16 C22 1(3) . .
C14 C15 C16 C22 179.5(17) . .
C13 C12 C17 C16 -1(3) . .
C11 C12 C17 C16 -177.2(17) . .
C15 C16 C17 C12 5(3) . .
C22 C16 C17 C12 -178.2(17) . .
O18 C18 C19 O3 17(2) . .
O18 C18 C19 O4 -167.6(15) . .
O19 C20 C21 O5 17(3) . .
O19 C20 C21 O6 -166.8(15) . .
O19 C20 C21 Tb2 -166(5) . 1_465
C17 C16 C22 C50 -76(2) . .
C15 C16 C22 C50 101(2) . .
C17 C16 C22 C23 53(2) . .
C15 C16 C22 C23 -130.4(18) . .
C50 C22 C23 C24 -167.1(17) . .
C16 C22 C23 C24 65(2) . .
C50 C22 C23 C28 8(2) . .
C16 C22 C23 C28 -120.0(18) . .
C28 C23 C24 O20 177.0(15) . .
C22 C23 C24 O20 -8(3) . .
C28 C23 C24 C25 -8(3) . .
C22 C23 C24 C25 167.3(16) . .
C23 C24 C25 C26 7(3) . .
O20 C24 C25 C26 -177.3(16) . .
C24 C25 C26 C27 -4(3) . .
C24 C25 C26 O21 179.2(17) . .
C25 C26 C27 C28 1(3) . .
O21 C26 C27 C28 178.3(16) . .
C25 C26 C27 C33 176.5(17) . .
O21 C26 C27 C33 -6(3) . .
C26 C27 C28 C23 -2(3) . .
C33 C27 C28 C23 -176.6(16) . .
C24 C23 C28 C27 5(3) . .
C22 C23 C28 C27 -170.1(15) . .
O20 C29 C30 O8 16(3) . .
O20 C29 C30 O7 -165.6(15) . .
O21 C31 C32 O9 150.5(18) . .
O21 C31 C32 O16 -37(3) . .
C26 C27 C33 C34 -84(2) . .
C28 C27 C33 C34 91(2) . .
C26 C27 C33 C55 153.2(17) . .
C28 C27 C33 C55 -32(2) . .
C27 C33 C34 C39 -43(3) . .
C55 C33 C34 C39 81(2) . .
C27 C33 C34 C35 144.4(18) . .
C55 C33 C34 C35 -91(2) . .
C39 C34 C35 O22 -178.3(17) . .
C33 C34 C35 O22 -5(3) . .
C39 C34 C35 C36 4(3) . .
C33 C34 C35 C36 177.5(19) . .
O22 C35 C36 C37 -175(2) . .
C34 C35 C36 C37 2(3) . .
C35 C36 C37 C38 -14(4) . .
C35 C36 C37 O23 -171(2) . .
C36 C37 C38 C39 17(4) . .
O23 C37 C38 C39 175.2(18) . .
C36 C37 C38 C44 -168(2) . .
O23 C37 C38 C44 -10(3) . .
C37 C38 C39 C34 -9(3) . .
C44 C38 C39 C34 175.9(18) . .
C35 C34 C39 C38 -1(3) . .
C33 C34 C39 C38 -173.6(19) . .
O22 C40 C41 O10 4(3) . .
O22 C40 C41 O11 180.0(15) . .
O23 C42 C43 O12 159(2) . .
O23 C42 C43 O13 -22(3) . .
C37 C38 C44 C6 -116(2) . .
C39 C38 C44 C6 58(2) . .
C37 C38 C44 C59 115(2) . .
C39 C38 C44 C59 -71(2) . .
C5 C6 C44 C38 -113(2) . .
C1 C6 C44 C38 72(2) . .
C5 C6 C44 C59 14(3) . .
C1 C6 C44 C59 -161.3(17) . .
C4 C11 C45 C46 -58(2) . .
C12 C11 C45 C46 174.5(17) . .
C11 C45 C46 C47 168(3) . .
C45 C46 C47 C48 -169(4) . .
C46 C47 C48 C49 -173(4) . .
C16 C22 C50 C51 -61(2) . .
C23 C22 C50 C51 172.5(17) . .
C22 C50 C51 C52 177(2) . .
C50 C51 C52 C53 -176(3) . .
C51 C52 C53 C54 179(4) . .
C34 C33 C55 C56 169(3) . .
C27 C33 C55 C56 -68(3) . .
C33 C55 C56 C57 170(4) . .
C55 C56 C57 C58 -171(4) . .
C56 C57 C58 C64 -36(7) . .
C38 C44 C59 C60 -58(2) . .
C6 C44 C59 C60 173(2) . .
C44 C59 C60 C61 173(3) . .
C59 C60 C61 C62 -88(4) . .
C60 C61 C62 C63 -169(4) . .
O2 C10 O1 Tb2 174.5(13) . 1_565
C9 C10 O1 Tb2 -3(3) . 1_565
O1 C10 O2 Tb1 153.3(15) . .
C9 C10 O2 Tb1 -30(3) . .
O3 Tb1 O2 C10 -34.2(19) . .
O7 Tb1 O2 C10 62.4(19) . .
O14 Tb1 O2 C10 159.2(19) 2_675 .
O3W Tb1 O2 C10 11(2) . .
O1W Tb1 O2 C10 -113.4(19) . .
O2W Tb1 O2 C10 -138.4(18) . .
O15 Tb1 O2 C10 131.6(18) 2_675 .
C8 Tb1 O2 C10 150.1(19) 2_675 .
O4 C19 O3 Tb1 -8(3) . .
C18 C19 O3 Tb1 166.5(13) . .
O7 Tb1 O3 C19 156.6(19) . .
O2 Tb1 O3 C19 -126(2) . .
O14 Tb1 O3 C19 -101(2) 2_675 .
O3W Tb1 O3 C19 78.7(19) . .
O1W Tb1 O3 C19 -55.0(19) . .
O2W Tb1 O3 C19 10(2) . .
O15 Tb1 O3 C19 87(2) 2_675 .
C8 Tb1 O3 C19 -72(6) 2_675 .
O6 C21 O5 Tb2 3.2(18) . 1_465
C20 C21 O5 Tb2 179.3(18) . 1_465
O5 C21 O6 Tb2 -4(2) . 1_465
C20 C21 O6 Tb2 179.8(12) . 1_465
O8 C30 O7 Tb1 -99(2) . .
C29 C30 O7 Tb1 82(2) . .
O3 Tb1 O7 C30 -88.1(19) . .
O2 Tb1 O7 C30 -165.7(19) . .
O14 Tb1 O7 C30 121.8(18) 2_675 .
O3W Tb1 O7 C30 -13.1(18) . .
O1W Tb1 O7 C30 -158.4(17) . .
O2W Tb1 O7 C30 36(2) . .
O15 Tb1 O7 C30 70.3(18) 2_675 .
C8 Tb1 O7 C30 95.8(19) 2_675 .
O10 C41 O11 Tb2 0(4) . .
C40 C41 O11 Tb2 -175.1(14) . .
O1 Tb2 O11 C41 49(2) 1_545 .
O6 Tb2 O11 C41 -177(2) 1_645 .
O4W Tb2 O11 C41 88(2) . .
O7W Tb2 O11 C41 -101(2) . .
O6W Tb2 O11 C41 -55(2) . .
O5W Tb2 O11 C41 -20(2) . .
O17 Tb2 O11 C41 111(2) 1_545 .
O5 Tb2 O11 C41 -164(2) 1_645 .
C21 Tb2 O11 C41 -172(2) 1_645 .
O15 C8 O14 Tb1 -17.9(18) . 2_675
C7 C8 O14 Tb1 159.1(14) . 2_675
O14 C8 O15 Tb1 17.0(17) . 2_675
C7 C8 O15 Tb1 -160.1(13) . 2_675
C10 C9 O17 C3 160.9(14) . .
C10 C9 O17 Tb2 -2.8(19) . 1_565
C4 C3 O17 C9 85(2) . .
C2 C3 O17 C9 -99.2(17) . .
C4 C3 O17 Tb2 -112.2(16) . 1_565
C2 C3 O17 Tb2 64.0(16) . 1_565
C19 C18 O18 C13 62.8(18) . .
C14 C13 O18 C18 12(3) . .
C12 C13 O18 C18 -174.7(13) . .
C16 C15 O19 C20 -151.6(17) . .
C14 C15 O19 C20 30(3) . .
C21 C20 O19 C15 -93(2) . .
C23 C24 O20 C29 -97.1(19) . .
C25 C24 O20 C29 87(2) . .
C30 C29 O20 C24 -103(2) . .
C25 C26 O21 C31 46(3) . .
C27 C26 O21 C31 -130.8(19) . .
C32 C31 O21 C26 -95(2) . .
C36 C35 O22 C40 -12(3) . .
C34 C35 O22 C40 170.9(16) . .
C41 C40 O22 C35 84(2) . .
C43 C42 O23 C37 -68(3) . .
C38 C37 O23 C42 -165(2) . .
C36 C37 O23 C42 -5(3) . .
C2 C1 O24 C7 -32(2) . .
C6 C1 O24 C7 145.6(15) . .
C8 C7 O24 C1 88.2(19) . .
